data_4085312
loop_
_publ_author_name
'Serrano, J. Luis'
'P\'erez, Jos\'e'
'Garc\'ia, Luis'
'S\'anchez, Gregorio'
'Garc\'ia, Joaqu\'in'
'Lozano, Pedro'
'Zende, Vidya'
'Kapdi, Anant'

_publ_section_title
;
 N-Heterocyclic-Carbene Complexes Readily Prepared from
 Di-\m-hydroxopalladacycles Catalyze the Suzuki Arylation of
 9-Bromophenanthrene
;
_journal_issue 2
_journal_name_full Organometallics
_journal_page_first 522
_journal_paper_doi 10.1021/om501160n
_journal_volume 34
_journal_year 2015
_chemical_formula_moiety 'C26 H26 N4 O3 Pd S'
_chemical_formula_sum 'C26 H26 N4 O3 Pd S'
_chemical_formula_weight 580.97
_chemical_name_systematic
;
 ?
;
_space_group_IT_number 14
_symmetry_cell_setting monoclinic
_symmetry_space_group_name_Hall '-P 2yab'
_symmetry_space_group_name_H-M 'P 1 21/a 1'
_atom_sites_solution_hydrogens geom
_atom_sites_solution_primary direct
_atom_sites_solution_secondary difmap
_audit_creation_method SHELXL-97
_cell_angle_alpha 90.00
_cell_angle_beta 90.924(2)
_cell_angle_gamma 90.00
_cell_formula_units_Z 4
_cell_length_a 13.4782(6)
_cell_length_b 11.3904(5)
_cell_length_c 16.0075(7)
_cell_measurement_temperature 99(2)
_cell_volume 2457.19(19)
_computing_structure_refinement 'SHELXL-97 (Sheldrick, 1997)'
_diffrn_ambient_temperature 99(2)
_diffrn_measured_fraction_theta_full 0.000
_diffrn_measured_fraction_theta_max 0.902
_diffrn_radiation_monochromator graphite
_diffrn_radiation_source 'fine-focus sealed tube'
_diffrn_radiation_type MoK\a
_diffrn_radiation_wavelength 0.71073
_diffrn_reflns_av_R_equivalents 0.0377
_diffrn_reflns_av_sigmaI/netI 0.0269
_diffrn_reflns_limit_h_max 19
_diffrn_reflns_limit_h_min -20
_diffrn_reflns_limit_k_max 17
_diffrn_reflns_limit_k_min -17
_diffrn_reflns_limit_l_max 24
_diffrn_reflns_limit_l_min -24
_diffrn_reflns_number 83918
_diffrn_reflns_theta_full 0.50
_diffrn_reflns_theta_max 34.41
_diffrn_reflns_theta_min 2.19
_exptl_absorpt_coefficient_mu 0.876
_exptl_absorpt_correction_T_max 0.8725
_exptl_absorpt_correction_T_min 0.7915
_exptl_absorpt_correction_type multi-scan
_exptl_absorpt_process_details SADABS
_exptl_crystal_colour colourless
_exptl_crystal_density_diffrn 1.570
_exptl_crystal_density_method 'not measured'
_exptl_crystal_description prism
_exptl_crystal_F_000 1184
_exptl_crystal_size_max 0.28
_exptl_crystal_size_mid 0.26
_exptl_crystal_size_min 0.16
_refine_diff_density_max 1.093
_refine_diff_density_min -0.688
_refine_diff_density_rms 0.099
_refine_ls_extinction_method none
_refine_ls_goodness_of_fit_ref 1.025
_refine_ls_hydrogen_treatment constr
_refine_ls_matrix_type full
_refine_ls_number_parameters 336
_refine_ls_number_reflns 9328
_refine_ls_number_restraints 0
_refine_ls_restrained_S_all 1.025
_refine_ls_R_factor_all 0.0453
_refine_ls_R_factor_gt 0.0317
_refine_ls_shift/su_max 0.002
_refine_ls_shift/su_mean 0.000
_refine_ls_structure_factor_coef Fsqd
_refine_ls_weighting_details 'calc w=1/[\s^2^(Fo^2^)+(0.0367P)^2^+2.5620P] where P=(Fo^2^+2Fc^2^)/3'
_refine_ls_weighting_scheme calc
_refine_ls_wR_factor_gt 0.0736
_refine_ls_wR_factor_ref 0.0787
_reflns_number_gt 7820
_reflns_number_total 9328
_reflns_threshold_expression >2sigma(I)
_cod_data_source_file om501160n_si_002.cif
_cod_data_source_block IId
_cod_depositor_comments 'Adding full bibliography for 4085310--4085313.cif.'
_cod_original_sg_symbol_H-M P21/a
_cod_database_code 4085312

loop_
_symmetry_equiv_pos_as_xyz
'x, y, z'
'-x+1/2, y+1/2, -z'
'-x, -y, -z'
'x-1/2, -y-1/2, z'

loop_
_atom_site_label
_atom_site_type_symbol
_atom_site_fract_x
_atom_site_fract_y
_atom_site_fract_z
_atom_site_U_iso_or_equiv
_atom_site_adp_type
_atom_site_occupancy
_atom_site_symmetry_multiplicity
_atom_site_calc_flag
_atom_site_refinement_flags
_atom_site_disorder_assembly
_atom_site_disorder_group
Pd1 Pd 0.418664(8) 0.894518(10) 0.186136(7) 0.01383(4) Uani 1 1 d . . .
N1 N 0.53873(10) 0.98258(12) 0.13369(9) 0.0154(2) Uani 1 1 d . . .
N2 N 0.21233(11) 0.80482(16) 0.20782(10) 0.0252(3) Uani 1 1 d . . .
N3 N 0.31031(13) 0.70246(15) 0.28224(10) 0.0278(3) Uani 1 1 d . . .
N4 N 0.39183(10) 1.02544(13) 0.27773(9) 0.0172(3) Uani 1 1 d . . .
O1 O 0.28846(11) 1.14275(14) 0.20162(8) 0.0293(3) Uani 1 1 d . . .
O2 O 0.40460(12) 0.91169(13) 0.41294(9) 0.0297(3) Uani 1 1 d . . .
O3 O 0.54182(9) 1.03726(13) 0.36958(8) 0.0253(3) Uani 1 1 d . . .
S1 S 0.43638(3) 1.01760(4) 0.37164(2) 0.01827(8) Uani 1 1 d . . .
C1 C 0.58154(12) 1.07914(15) 0.16467(11) 0.0188(3) Uani 1 1 d . . .
H1 H 0.5535 1.1159 0.2120 0.023 Uiso 1 1 calc R . .
C2 C 0.66688(13) 1.12815(16) 0.12941(12) 0.0218(3) Uani 1 1 d . . .
H2 H 0.6965 1.1965 0.1530 0.026 Uiso 1 1 calc R . .
C3 C 0.70762(13) 1.07505(17) 0.05921(12) 0.0239(3) Uani 1 1 d . . .
H3 H 0.7653 1.1070 0.0345 0.029 Uiso 1 1 calc R . .
C4 C 0.66346(12) 0.97556(16) 0.02592(12) 0.0211(3) Uani 1 1 d . . .
H4 H 0.6897 0.9388 -0.0222 0.025 Uiso 1 1 calc R . .
C5 C 0.57881(11) 0.92994(14) 0.06473(10) 0.0154(3) Uani 1 1 d . . .
C6 C 0.52620(11) 0.82329(14) 0.03868(10) 0.0163(3) Uani 1 1 d . . .
C7 C 0.55281(13) 0.76139(15) -0.03372(11) 0.0204(3) Uani 1 1 d . . .
H7 H 0.6052 0.7888 -0.0676 0.025 Uiso 1 1 calc R . .
C8 C 0.50171(14) 0.66009(16) -0.05493(12) 0.0246(3) Uani 1 1 d . . .
H8 H 0.5192 0.6166 -0.1031 0.030 Uiso 1 1 calc R . .
C9 C 0.42346(14) 0.62210(16) -0.00431(13) 0.0243(3) Uani 1 1 d . . .
H9 H 0.3882 0.5528 -0.0193 0.029 Uiso 1 1 calc R . .
C10 C 0.39611(13) 0.68386(15) 0.06761(11) 0.0204(3) Uani 1 1 d . . .
H10 H 0.3430 0.6560 0.1005 0.024 Uiso 1 1 calc R . .
C11 C 0.44641(11) 0.78591(14) 0.09096(10) 0.0161(3) Uani 1 1 d . . .
C12 C 0.30832(12) 0.79454(16) 0.22932(10) 0.0201(3) Uani 1 1 d . . .
C13 C 0.17459(16) 0.8932(2) 0.15006(15) 0.0389(5) Uani 1 1 d . . .
H13A H 0.1026 0.8844 0.1435 0.058 Uiso 1 1 calc R . .
H13B H 0.2059 0.8832 0.0957 0.058 Uiso 1 1 calc R . .
H13C H 0.1899 0.9716 0.1720 0.058 Uiso 1 1 calc R . .
C14 C 0.15514(15) 0.7186(2) 0.24567(13) 0.0328(5) Uani 1 1 d . . .
H14 H 0.0855 0.7080 0.2392 0.039 Uiso 1 1 calc R . .
C15 C 0.21579(17) 0.6549(2) 0.29203(13) 0.0351(5) Uani 1 1 d . . .
H15 H 0.1987 0.5894 0.3256 0.042 Uiso 1 1 calc R . .
C20 C 0.32908(13) 1.11817(16) 0.26737(11) 0.0211(3) Uani 1 1 d . . .
C21 C 0.31583(13) 1.18680(17) 0.34710(11) 0.0233(3) Uani 1 1 d . . .
C22 C 0.25487(16) 1.2834(2) 0.36151(13) 0.0327(4) Uani 1 1 d . . .
H22 H 0.2171 1.3172 0.3170 0.039 Uiso 1 1 calc R . .
C23 C 0.24991(18) 1.3299(2) 0.44179(13) 0.0366(5) Uani 1 1 d . . .
H23 H 0.2071 1.3942 0.4525 0.044 Uiso 1 1 calc R . .
C24 C 0.30680(18) 1.2829(2) 0.50557(13) 0.0363(5) Uani 1 1 d . . .
H24 H 0.3035 1.3158 0.5600 0.044 Uiso 1 1 calc R . .
C25 C 0.36972(16) 1.1870(2) 0.49121(12) 0.0305(4) Uani 1 1 d . . .
H25 H 0.4097 1.1548 0.5349 0.037 Uiso 1 1 calc R . .
C26 C 0.37161(13) 1.14093(17) 0.41124(11) 0.0223(3) Uani 1 1 d . . .
C16 C 0.39793(19) 0.6572(2) 0.32409(15) 0.0380(5) Uani 1 1 d . B .
H16A H 0.3832 0.6439 0.3837 0.046 Uiso 1 1 calc R . .
H16B H 0.4515 0.7165 0.3213 0.046 Uiso 1 1 calc R . .
C17 C 0.4342(3) 0.5428(2) 0.2859(2) 0.0556(7) Uani 1 1 d . . .
H17A H 0.3768 0.4905 0.2748 0.067 Uiso 1 1 calc R A 1
H17B H 0.4662 0.5596 0.2320 0.067 Uiso 1 1 calc R A 1
C18A C 0.5041(5) 0.4844(6) 0.3410(4) 0.076(2) Uani 0.623(7) 1 d P B 1
H18A H 0.4737 0.4705 0.3961 0.091 Uiso 0.623(7) 1 calc PR B 1
H18B H 0.5638 0.5338 0.3495 0.091 Uiso 0.623(7) 1 calc PR B 1
C19A C 0.5346(3) 0.3588(4) 0.2981(4) 0.069(2) Uani 0.623(7) 1 d P B 1
H19A H 0.5831 0.3183 0.3341 0.103 Uiso 0.623(7) 1 calc PR B 1
H19B H 0.5637 0.3734 0.2433 0.103 Uiso 0.623(7) 1 calc PR B 1
H19C H 0.4753 0.3098 0.2912 0.103 Uiso 0.623(7) 1 calc PR B 1
C18B C 0.5502(7) 0.4971(7) 0.3214(5) 0.0456(18) Uani 0.377(7) 1 d P B 2
H18C H 0.5737 0.4327 0.2851 0.055 Uiso 0.377(7) 1 calc PR B 2
H18D H 0.5976 0.5631 0.3166 0.055 Uiso 0.377(7) 1 calc PR B 2
C19B C 0.5501(13) 0.4535(9) 0.4138(6) 0.108(6) Uani 0.377(7) 1 d P B 2
H19D H 0.6173 0.4296 0.4306 0.161 Uiso 0.377(7) 1 calc PR B 2
H19E H 0.5050 0.3864 0.4187 0.161 Uiso 0.377(7) 1 calc PR B 2
H19F H 0.5278 0.5171 0.4502 0.161 Uiso 0.377(7) 1 calc PR B 2

loop_
_atom_site_aniso_label
_atom_site_aniso_U_11
_atom_site_aniso_U_22
_atom_site_aniso_U_33
_atom_site_aniso_U_23
_atom_site_aniso_U_13
_atom_site_aniso_U_12
Pd1 0.00931(5) 0.01588(6) 0.01625(6) 0.00235(4) -0.00081(4) -0.00173(4)
N1 0.0111(5) 0.0158(6) 0.0191(6) 0.0030(5) -0.0018(4) -0.0007(4)
N2 0.0154(6) 0.0373(9) 0.0230(7) -0.0050(6) 0.0017(5) -0.0108(6)
N3 0.0305(8) 0.0271(8) 0.0258(7) 0.0037(6) 0.0006(6) -0.0139(6)
N4 0.0149(6) 0.0199(6) 0.0169(6) 0.0011(5) -0.0007(5) 0.0023(5)
O1 0.0320(7) 0.0354(7) 0.0202(6) 0.0007(5) -0.0061(5) 0.0144(6)
O2 0.0368(8) 0.0279(7) 0.0243(6) 0.0096(5) 0.0017(6) 0.0026(6)
O3 0.0159(5) 0.0351(7) 0.0247(6) -0.0032(5) -0.0046(5) 0.0060(5)
S1 0.01683(17) 0.02151(19) 0.01645(17) 0.00249(14) -0.00017(13) 0.00475(14)
C1 0.0160(7) 0.0187(7) 0.0216(7) 0.0017(6) -0.0016(6) -0.0023(6)
C2 0.0173(7) 0.0207(8) 0.0272(8) 0.0026(6) -0.0028(6) -0.0060(6)
C3 0.0147(7) 0.0253(8) 0.0319(9) 0.0038(7) 0.0034(6) -0.0058(6)
C4 0.0148(7) 0.0229(8) 0.0258(8) 0.0025(6) 0.0038(6) -0.0013(6)
C5 0.0109(6) 0.0164(7) 0.0190(7) 0.0036(5) -0.0014(5) 0.0011(5)
C6 0.0131(6) 0.0157(7) 0.0202(7) 0.0025(6) -0.0015(5) 0.0018(5)
C7 0.0185(7) 0.0203(8) 0.0226(8) 0.0011(6) 0.0017(6) 0.0029(6)
C8 0.0265(8) 0.0206(8) 0.0268(8) -0.0042(7) 0.0006(7) 0.0029(7)
C9 0.0241(8) 0.0179(8) 0.0310(9) -0.0033(7) -0.0029(7) -0.0014(6)
C10 0.0177(7) 0.0179(7) 0.0255(8) 0.0012(6) -0.0010(6) -0.0030(6)
C11 0.0132(6) 0.0162(7) 0.0188(7) 0.0015(5) -0.0024(5) 0.0002(5)
C12 0.0182(7) 0.0251(8) 0.0172(7) -0.0013(6) 0.0011(6) -0.0084(6)
C13 0.0201(9) 0.0601(15) 0.0361(11) 0.0096(10) -0.0081(8) -0.0087(9)
C14 0.0246(9) 0.0462(12) 0.0279(9) -0.0107(9) 0.0085(7) -0.0219(9)
C15 0.0418(12) 0.0367(11) 0.0270(9) -0.0044(8) 0.0111(8) -0.0259(9)
C20 0.0188(7) 0.0253(8) 0.0191(7) 0.0008(6) 0.0001(6) 0.0059(6)
C21 0.0232(8) 0.0292(9) 0.0176(7) 0.0021(7) 0.0012(6) 0.0099(7)
C22 0.0355(10) 0.0392(11) 0.0234(9) 0.0013(8) -0.0004(7) 0.0210(9)
C23 0.0443(12) 0.0413(12) 0.0244(9) -0.0016(8) 0.0037(8) 0.0245(10)
C24 0.0463(12) 0.0435(12) 0.0193(8) -0.0036(8) 0.0021(8) 0.0198(10)
C25 0.0357(10) 0.0373(11) 0.0185(8) 0.0005(7) -0.0010(7) 0.0139(9)
C26 0.0215(8) 0.0273(8) 0.0180(7) 0.0015(6) 0.0022(6) 0.0087(7)
C16 0.0462(13) 0.0300(11) 0.0375(11) 0.0116(9) -0.0064(10) -0.0097(9)
C17 0.070(2) 0.0360(13) 0.0601(18) 0.0099(12) -0.0079(15) -0.0014(13)
C18A 0.055(3) 0.094(5) 0.080(4) 0.048(4) 0.020(3) 0.039(3)
C19A 0.035(2) 0.052(3) 0.120(5) 0.052(3) 0.027(3) 0.021(2)
C18B 0.050(5) 0.045(4) 0.042(4) 0.005(3) 0.003(3) 0.013(4)
C19B 0.234(17) 0.048(5) 0.042(5) 0.017(4) 0.043(7) 0.037(7)

loop_
_atom_type_symbol
_atom_type_description
_atom_type_scat_dispersion_real
_atom_type_scat_dispersion_imag
_atom_type_scat_source
C C 0.0033 0.0016 'International Tables Vol C Tables 4.2.6.8 and 6.1.1.4'
H H 0.0000 0.0000 'International Tables Vol C Tables 4.2.6.8 and 6.1.1.4'
N N 0.0061 0.0033 'International Tables Vol C Tables 4.2.6.8 and 6.1.1.4'
O O 0.0106 0.0060 'International Tables Vol C Tables 4.2.6.8 and 6.1.1.4'
Pd Pd -0.9988 1.0072 'International Tables Vol C Tables 4.2.6.8 and 6.1.1.4'
S S 0.1246 0.1234 'International Tables Vol C Tables 4.2.6.8 and 6.1.1.4'

loop_
_geom_angle_atom_site_label_1
_geom_angle_atom_site_label_2
_geom_angle_atom_site_label_3
_geom_angle
C11 Pd1 C12 93.44(7)
C11 Pd1 N1 80.54(6)
C12 Pd1 N1 173.69(6)
C11 Pd1 N4 173.62(6)
C12 Pd1 N4 91.44(6)
N1 Pd1 N4 94.69(5)
C1 N1 C5 119.00(14)
C1 N1 Pd1 125.39(12)
C5 N1 Pd1 115.46(10)
C12 N2 C14 111.47(18)
C12 N2 C13 123.44(16)
C14 N2 C13 125.06(17)
C12 N3 C15 111.32(18)
C12 N3 C16 125.26(16)
C15 N3 C16 123.43(18)
C20 N4 S1 112.19(12)
C20 N4 Pd1 124.92(11)
S1 N4 Pd1 122.63(8)
O3 S1 O2 116.15(9)
O3 S1 N4 108.84(8)
O2 S1 N4 111.37(8)
O3 S1 C26 112.10(9)
O2 S1 C26 110.26(9)
N4 S1 C26 96.38(8)
N1 C1 C2 122.03(16)
C3 C2 C1 119.09(16)
C4 C3 C2 119.52(16)
C3 C4 C5 118.64(17)
N1 C5 C4 121.70(15)
N1 C5 C6 113.32(13)
C4 C5 C6 124.96(15)
C7 C6 C11 122.25(15)
C7 C6 C5 121.43(15)
C11 C6 C5 116.31(14)
C8 C7 C6 119.17(16)
C7 C8 C9 119.31(17)
C10 C9 C8 121.80(16)
C11 C10 C9 120.33(16)
C10 C11 C6 117.13(15)
C10 C11 Pd1 128.56(13)
C6 C11 Pd1 114.24(11)
N2 C12 N3 103.83(15)
N2 C12 Pd1 125.52(14)
N3 C12 Pd1 130.63(13)
C15 C14 N2 106.94(17)
C14 C15 N3 106.44(18)
O1 C20 N4 123.79(17)
O1 C20 C21 123.84(16)
N4 C20 C21 112.36(14)
C26 C21 C22 119.72(17)
C26 C21 C20 111.48(15)
C22 C21 C20 128.78(16)
C23 C22 C21 119.30(18)
C24 C23 C22 120.22(19)
C23 C24 C25 120.79(19)
C26 C25 C24 117.82(18)
C21 C26 C25 122.13(17)
C21 C26 S1 107.56(13)
C25 C26 S1 130.28(14)
N3 C16 C17 112.6(2)
C18A C17 C16 111.1(4)
C18A C17 C18B 23.9(3)
C16 C17 C18B 114.8(3)
C17 C18A C19A 108.2(5)
C19B C18B C17 113.0(8)

loop_
_geom_bond_atom_site_label_1
_geom_bond_atom_site_label_2
_geom_bond_distance
Pd1 C11 2.0024(16)
Pd1 C12 2.0049(16)
Pd1 N1 2.0912(13)
Pd1 N4 2.1263(14)
N1 C1 1.334(2)
N1 C5 1.374(2)
N2 C12 1.339(2)
N2 C14 1.393(2)
N2 C13 1.453(3)
N3 C12 1.348(2)
N3 C15 1.396(2)
N3 C16 1.443(3)
N4 C20 1.362(2)
N4 S1 1.6122(14)
O1 C20 1.211(2)
O2 S1 1.4440(14)
O3 S1 1.4397(13)
S1 C26 1.7763(18)
C1 C2 1.405(2)
C2 C3 1.396(3)
C3 C4 1.383(3)
C4 C5 1.407(2)
C5 C6 1.464(2)
C6 C7 1.408(2)
C6 C11 1.438(2)
C7 C8 1.383(3)
C8 C9 1.408(3)
C9 C10 1.404(3)
C10 C11 1.394(2)
C14 C15 1.314(4)
C20 C21 1.510(2)
C21 C26 1.366(2)
C21 C22 1.395(3)
C22 C23 1.392(3)
C23 C24 1.375(3)
C24 C25 1.404(3)
C25 C26 1.384(3)
C16 C17 1.523(4)
C17 C18A 1.443(6)
C17 C18B 1.735(9)
C18A C19A 1.642(9)
C18B C19B 1.561(12)
